data_2200053
loop_
_publ_author_name
'Barrier, N.'
'Tortelier, J.'
'Gougeon, P.'

_publ_section_title
;
A new reduced molybdenum oxide with hollandite-type structure, PrMo~6~O~12~
;
_journal_name_full 'Acta Crystallographica, Section E'
_journal_page_first i3
_journal_page_last i5
_journal_paper_doi 10.1107/S1600536800019048
_journal_volume 57
_journal_year 2001
_chemical_formula_iupac 'Pr1 Mo6 O12'
_chemical_formula_sum 'Mo6 O12 Pr'
_chemical_formula_weight 908.55
_space_group_IT_number 87
_symmetry_cell_setting tetragonal
_symmetry_space_group_name_Hall '-I 4'
_symmetry_space_group_name_H-M 'I 4/m'
_cell_angle_alpha 90.00
_cell_angle_beta 90.00
_cell_angle_gamma 90.00
_cell_formula_units_Z 4
_cell_length_a 9.9147(3)
_cell_length_b 9.9147(3)
_cell_length_c 8.6508(6)
_cell_measurement_temperature 293(2)
_cell_volume 850.38(7)
_diffrn_ambient_temperature 293(2)
_exptl_crystal_density_diffrn 7.095
_cod_duplicate_entry 2003034
_cod_depositor_comments
;
The following automatic conversions were performed:
'_geom_bond_publ_flag' value 'Yes' changed to 'yes' according to
'/home/saulius/struct/CIF-dictionaries/cif_core.dic' dictionary named
'cif_core.dic' version 2.4.1 from 2010-06-29 (16 times).

Automatic conversion script
Id: cif_fix_enum 1527 2010-12-29 10:47:43Z saulius 
;
_cod_database_code 2200053

loop_
_symmetry_equiv_pos_as_xyz
'x, y, z'
'-y, x, z'
'-x, -y, z'
'y, -x, z'
'x+1/2, y+1/2, z+1/2'
'-y+1/2, x+1/2, z+1/2'
'-x+1/2, -y+1/2, z+1/2'
'y+1/2, -x+1/2, z+1/2'
'-x, -y, -z'
'y, -x, -z'
'x, y, -z'
'-y, x, -z'
'-x+1/2, -y+1/2, -z+1/2'
'y+1/2, -x+1/2, -z+1/2'
'x+1/2, y+1/2, -z+1/2'
'-y+1/2, x+1/2, -z+1/2'

loop_
_atom_site_label
_atom_site_fract_x
_atom_site_fract_y
_atom_site_fract_z
_atom_site_U_iso_or_equiv
_atom_site_adp_type
_atom_site_calc_flag
_atom_site_refinement_flags
_atom_site_occupancy
_atom_site_disorder_assembly
_atom_site_disorder_group
_atom_site_type_symbol
Pr1 .0000 .0000 -.20745(5) .00788(9) Uani d S 1 . . Pr
Mo1 .34033(3) -.81670(3) -.34174(4) .00648(8) Uani d . 1 . . Mo
Mo2 .33255(4) -.81617(4) .0000 .00494(9) Uani d S 1 . . Mo
O1 .4568(3) -.1706(3) -.3324(3) .0066(4) Uani d . 1 . . O
O2 .1722(3) -.1305(3) -.3329(3) .0084(4) Uani d . 1 . . O
O3 .4631(4) -.1626(4) .0000 .0062(6) Uani d S 1 . . O
O4 .1229(4) .1602(4) .0000 .0065(6) Uani d S 1 . . O

loop_
_atom_site_aniso_label
_atom_site_aniso_U_11
_atom_site_aniso_U_22
_atom_site_aniso_U_33
_atom_site_aniso_U_12
_atom_site_aniso_U_13
_atom_site_aniso_U_23
Pr1 .00901(11) .00901(11) .00562(16) .000 .000 .000
Mo1 .00547(12) .00510(12) .00887(14) -.00143(8) -.00238(9) .00218(9)
Mo2 .00505(16) .00513(16) .00464(16) .00037(11) .000 .000
O1 .0043(9) .0096(10) .0058(11) -.0006(8) -.0002(8) -.0006(8)
O2 .0085(10) .0103(11) .0062(11) -.0024(8) .0005(8) -.0016(9)
O3 .0060(13) .0076(14) .0052(14) -.0010(11) .000 .000
O4 .0066(14) .0080(14) .0050(14) .0000(11) .000 .000

loop_
_geom_bond_atom_site_label_1
_geom_bond_atom_site_label_2
_geom_bond_site_symmetry_2
_geom_bond_distance
_geom_bond_publ_flag
Pr1 O2 . 2.401(3) yes
Pr1 O4 . 2.688(3) yes
Pr1 O1 14_554 3.312(3) ?
Pr1 Mo1 13_544 3.5421(3) ?
Pr1 Pr1 9 3.5892(10) ?
Pr1 Mo1 3_545 4.0048(4) ?
Pr1 Mo2 1_565 4.1730(5) ?
Pr1 Mo2 5_454 4.3575(5) ?
Pr1 Pr1 9_554 5.0616(10) ?
Mo1 O3 14_544 1.996(3) yes
Mo1 O1 3_645 2.017(3) yes
Mo1 O1 14_544 2.052(3) yes
Mo1 O2 2_545 2.085(3) yes
Mo1 O4 13_544 2.101(3) yes
Mo1 O2 14_544 2.102(3) yes
Mo1 Mo2 13_534 2.5589(5) yes
Mo1 Mo1 13_534 2.7344(7) yes
Mo1 Mo1 11_554 2.7381(7) yes
Mo1 Mo2 . 2.9573(4) yes
Mo1 Pr1 13_544 3.5421(3) ?
Mo1 Pr1 1_545 4.0048(4) ?
Mo2 O1 14_544 2.012(3) yes
Mo2 O3 9_645 2.036(4) yes
Mo2 O2 8_545 2.064(3) yes
Mo2 O2 14_544 2.064(3) ?
Mo2 O4 1_545 2.092(4) yes
Mo2 Mo1 13_534 2.5589(5) ?
Mo2 Mo1 7_535 2.5589(5) ?
Mo2 Mo1 11 2.9573(4) ?
Mo2 Pr1 1_545 4.1730(5) ?
Mo2 Pr1 9_545 4.1730(5) ?
O1 Mo2 6_444 2.012(3) ?
O1 Mo1 3_645 2.017(3) ?
O1 Mo1 16_444 2.052(3) ?
O1 Pr1 13_544 3.312(3) ?
O2 Mo2 6_444 2.064(3) ?
O2 Mo1 4_655 2.085(3) ?
O2 Mo1 16_444 2.102(3) ?
O3 Mo1 16_444 1.996(3) ?
O3 Mo1 6_445 1.996(3) ?
O3 Mo2 9_645 2.036(4) ?
O4 Mo2 1_565 2.092(4) ?
O4 Mo1 7_545 2.101(3) ?
O4 Mo1 13_544 2.101(3) ?
O4 Pr1 9 2.688(3) ?
